data_4132261
loop_
_publ_author_name
'Jie, Kecheng'
'Liu, Ming'
'Zhou, Yujuan'
'Little, Marc A.'
'Pulido, Angeles'
'Chong, Samantha Y.'
'Stephenson, Andrew'
'Hughes, Ashlea R.'
'Sakakibara, Fumiyasu'
'Ogoshi, Tomoki'
'Blanc, Fr\'ed\'eric'
'Day, Graeme M.'
'Huang, Feihe'
'Cooper, Andrew I.'

_publ_section_title
;
 Near-Ideal Xylene Selectivity in Adaptive Molecular Pillar[ n]arene
 Crystals.
;
_journal_issue 22
_journal_name_full 'Journal of the American Chemical Society'
_journal_page_first 6921
_journal_page_last 6930
_journal_paper_doi 10.1021/jacs.8b02621
_journal_volume 140
_journal_year 2018
_chemical_formula_moiety 'C66 H84 O12'
_chemical_formula_sum 'C66 H84 O12'
_chemical_formula_weight 1069.33
_space_group_crystal_system triclinic
_space_group_IT_number 2
_space_group_name_Hall '-P 1'
_space_group_name_H-M_alt 'P -1'
_atom_sites_solution_hydrogens geom
_audit_creation_date 2017-06-27
_audit_creation_method
;
Olex2 1.2
(compiled 2017.03.02 svn.r3394 for OlexSys, GUI svn.r5324)
;
_cell_angle_alpha 86.472(3)
_cell_angle_beta 82.616(3)
_cell_angle_gamma 71.064(3)
_cell_formula_units_Z 2
_cell_length_a 11.0743(4)
_cell_length_b 12.6665(4)
_cell_length_c 23.3275(6)
_cell_measurement_reflns_used 3272
_cell_measurement_temperature 298
_cell_measurement_theta_max 21.7255717634
_cell_measurement_theta_min 0.855704124247
_cell_volume 3068.77(18)
_computing_cell_refinement 'DIALS 2theta refinement, DIALS 1.6.2-g7df89bd4-release'
_computing_data_collection 'DIALS 2theta refinement, DIALS 1.6.2-g7df89bd4-release'
_computing_data_reduction 'DIALS 2theta refinement, DIALS 1.6.2-g7df89bd4-release'
_computing_molecular_graphics 'Olex2 (Dolomanov et al., 2009)'
_computing_publication_material 'Olex2 (Dolomanov et al., 2009)'
_computing_structure_refinement 'ShelXL (Sheldrick, 2015)'
_computing_structure_solution 'ShelXT (Sheldrick, 2015)'
_diffrn_ambient_temperature 298
_diffrn_detector 'Photon counting pixel array'
_diffrn_detector_type 'Dectris Pilatus 2M'
_diffrn_measured_fraction_theta_full 0.994
_diffrn_measured_fraction_theta_max 0.994
_diffrn_measurement_device 'Fixed \c 3-circle diffractometer'
_diffrn_measurement_device_type 'Fluid Film Devices'
_diffrn_measurement_method 'shutterless scans'
_diffrn_measurement_specimen_support 'MiTeGen MicroMount'
_diffrn_radiation_collimation '0.3 x 1.5 Double Pinhole'
_diffrn_radiation_monochromator 'Silicon 111'
_diffrn_radiation_probe x-ray
_diffrn_radiation_type Synchrotron
_diffrn_radiation_wavelength 0.6889
_diffrn_reflns_av_R_equivalents 0.1284
_diffrn_reflns_av_unetI/netI 0.1366
_diffrn_reflns_Laue_measured_fraction_full 0.994
_diffrn_reflns_Laue_measured_fraction_max 0.994
_diffrn_reflns_limit_h_max 10
_diffrn_reflns_limit_h_min -10
_diffrn_reflns_limit_k_max 12
_diffrn_reflns_limit_k_min -12
_diffrn_reflns_limit_l_max 22
_diffrn_reflns_limit_l_min -22
_diffrn_reflns_number 14607
_diffrn_reflns_point_group_measured_fraction_full 0.994
_diffrn_reflns_point_group_measured_fraction_max 0.994
_diffrn_reflns_theta_full 19.535
_diffrn_reflns_theta_max 19.535
_diffrn_reflns_theta_min 1.648
_diffrn_source Synchrotron
_diffrn_source_type 'Undulator, I19, DLS, RAL'
_exptl_absorpt_coefficient_mu 0.074
_exptl_absorpt_correction_T_max 1.0
_exptl_absorpt_correction_T_min 0.997403905322
_exptl_absorpt_correction_type empirical
_exptl_absorpt_process_details
;
CCP4 7.0.040: AIMLESS, version 0.5.32 : 29/03/17
Scaling & analysis of unmerged intensities, absorption correction using spherical harmonics
;
_exptl_crystal_colour colourless
_exptl_crystal_colour_primary colourless
_exptl_crystal_density_diffrn 1.157
_exptl_crystal_description block
_exptl_crystal_F_000 1152
_exptl_crystal_size_max 0.017
_exptl_crystal_size_mid 0.013
_exptl_crystal_size_min 0.011
_refine_diff_density_max 0.163
_refine_diff_density_min -0.185
_refine_diff_density_rms 0.038
_refine_ls_extinction_method none
_refine_ls_goodness_of_fit_ref 0.752
_refine_ls_hydrogen_treatment constr
_refine_ls_matrix_type full
_refine_ls_number_parameters 715
_refine_ls_number_reflns 5846
_refine_ls_number_restraints 594
_refine_ls_restrained_S_all 0.756
_refine_ls_R_factor_all 0.1116
_refine_ls_R_factor_gt 0.0610
_refine_ls_shift/su_max 0.000
_refine_ls_shift/su_mean 0.000
_refine_ls_structure_factor_coef Fsqd
_refine_ls_weighting_details 'w=1/[\s^2^(Fo^2^)+(0.0300P)^2^] where P=(Fo^2^+2Fc^2^)/3'
_refine_ls_weighting_scheme calc
_refine_ls_wR_factor_gt 0.1317
_refine_ls_wR_factor_ref 0.1479
_reflns_Friedel_coverage 0.000
_reflns_number_gt 2358
_reflns_number_total 5846
_reflns_threshold_expression 'I > 2\s(I)'
_cod_data_source_file ja8b02621_si_007.cif
_cod_data_source_block pillar6arene-et_desolvate_298k
_cod_depositor_comments
;
The following automatic conversions were performed:

data name '__diffrn_measurement_device_type' was replaced with
'_diffrn_measurement_device_type'.

Automatic conversion script
Id: cif_correct_tags 6909 2019-04-08 15:41:33Z antanas 
;
_cod_database_code 4132261
_shelx_shelxl_version_number 2014/7
_shelx_space_group_comment
;
The symmetry employed for this shelxl refinement is uniquely defined
by the following loop, which should always be used as a source of
symmetry information in preference to the above space-group names.
They are only intended as comments.
;
_olex2_refinement_description
;
1. Fixed Uiso
 At 1.2 times of:
  All C(H) groups, All C(H,H) groups, All C(H,H,H,H) groups
 At 1.5 times of:
  All C(H,H,H) groups
2. Restrained distances
 C65-C64 = C58-C57 = C59-C57
 1.54 with sigma of 0.01
 O10-C62
 1.415 with sigma of 0.01
 O5-C51
 1.415 with sigma of 0.01
 C65-C64
 1.54 with sigma of 0.01
3. Rigid body (RIGU) restrains
 All non-hydrogen atoms
 with sigma for 1-2 distances of 0.004 and sigma for 1-3 distances of 0.004
4. Others
 Fixed Sof: H57A(0.5) H57B(0.5) H57C(0.5) H57D(0.5) C59(0.5) H59A(0.5)
 H59B(0.5) H59C(0.5) C58(0.5) H58A(0.5) H58B(0.5) H58C(0.5)
5.a Secondary CH2 refined with riding coordinates:
 C7(H7A,H7B), C14(H14A,H14B), C21(H21A,H21B), C28(H28A,H28B), C35(H35A,H35B),
 C42(H42A,H42B), C43(H43A,H43B), C45(H45A,H45B), C47(H47A,H47B), C49(H49A,H49B),
  C51(H51A,H51B), C53(H53A,H53B), C55(H55A,H55B), C57(H57A,H57B), C57(H57C,
 H57D), C60(H60A,H60B), C62(H62A,H62B), C64(H64A,H64B), C66(H66A,H66B)
5.b Aromatic/amide H refined with riding coordinates:
 C2(H2), C5(H5), C9(H9), C12(H12), C17(H17), C20(H20), C24(H24), C27(H27),
 C31(H31), C34(H34), C37(H37), C40(H40)
5.c Idealised Me refined as rotating group:
 C44(H44A,H44B,H44C), C46(H46A,H46B,H46C), C48(H48A,H48B,H48C), C50(H50A,H50B,
 H50C), C52(H52A,H52B,H52C), C54(H54A,H54B,H54C), C56(H56A,H56B,H56C), C61(H61A,
 H61B,H61C), C63(H63A,H63B,H63C), C65(H65A,H65B,H65C), C67(H67A,H67B,H67C),
 C59(H59A,H59B,H59C), C58(H58A,H58B,H58C)
;
_thetm01_alert_3_a
;
Problem: ALERT: The value of sine(theta_max)/wavelength is less than 0.550
 Calculated sin(theta_max)/wavelength = 0.4854

Response: Single crystals of this phase were small, disordered and weakly 
diffracting. As a result, a 1.03 ang. resolution limit was applied during 
refinement.
;
_olex2_submission_special_instructions 'No special instructions were received'

loop_
_space_group_symop_operation_xyz
'x, y, z'
'-x, -y, -z'

loop_
_atom_site_label
_atom_site_type_symbol
_atom_site_fract_x
_atom_site_fract_y
_atom_site_fract_z
_atom_site_U_iso_or_equiv
_atom_site_adp_type
_atom_site_occupancy
_atom_site_site_symmetry_order
_atom_site_calc_flag
_atom_site_refinement_flags_posn
_atom_site_refinement_flags_adp
_atom_site_refinement_flags_occupancy
_atom_site_disorder_assembly
_atom_site_disorder_group
O1 O 0.3067(3) 0.5595(3) 0.63465(15) 0.0998(11) Uani 1 1 d . U . . .
O2 O 0.7857(3) 0.4986(3) 0.51511(14) 0.1022(11) Uani 1 1 d . U . . .
O3 O 0.2529(4) 0.8802(3) 0.74100(16) 0.1234(13) Uani 1 1 d . U . . .
O4 O 0.0762(3) 0.8468(3) 0.53418(14) 0.1075(11) Uani 1 1 d . U . . .
O5 O -0.0416(5) 1.0145(3) 0.85311(19) 0.1552(16) Uani 1 1 d D U . . .
O6 O -0.1911(4) 0.6943(3) 0.75889(16) 0.1164(12) Uani 1 1 d . U . . .
O7 O -0.2302(4) 0.5068(3) 0.93994(17) 0.1346(14) Uani 1 1 d . U . . .
O8 O 0.2737(4) 0.4889(3) 0.88425(19) 0.1408(15) Uani 1 1 d . U . . .
O9 O 0.4689(4) 0.1627(3) 0.96273(15) 0.1270(14) Uani 1 1 d . U . . .
O10 O 0.3394(4) 0.1808(3) 0.74204(15) 0.1333(14) Uani 1 1 d D U . . .
O11 O 0.7671(4) 0.3488(3) 0.72351(15) 0.1246(13) Uani 1 1 d . U . . .
O12 O 0.6263(4) 0.0153(3) 0.63859(16) 0.1259(13) Uani 1 1 d . U . . .
C1 C 0.6548(5) 0.4431(4) 0.58964(19) 0.0758(13) Uani 1 1 d . U . . .
C2 C 0.5356(5) 0.4575(4) 0.61952(18) 0.0785(14) Uani 1 1 d . U . . .
H2 H 0.5269 0.4067 0.6490 0.094 Uiso 1 1 calc R . . . .
C3 C 0.4282(5) 0.5444(4) 0.60742(19) 0.0799(14) Uani 1 1 d . U . . .
C4 C 0.4391(5) 0.6223(4) 0.56341(19) 0.0771(13) Uani 1 1 d . U . . .
C5 C 0.5587(5) 0.6074(4) 0.53345(18) 0.0798(14) Uani 1 1 d . U . . .
H5 H 0.5677 0.6586 0.5042 0.096 Uiso 1 1 calc R . . . .
C6 C 0.6664(5) 0.5194(4) 0.5450(2) 0.0804(14) Uani 1 1 d . U . . .
C7 C 0.3214(4) 0.7140(4) 0.54732(18) 0.0940(15) Uani 1 1 d . U . . .
H7A H 0.3485 0.7565 0.5151 0.113 Uiso 1 1 calc R . . . .
H7B H 0.2650 0.6791 0.5334 0.113 Uiso 1 1 calc R . . . .
C8 C 0.2431(5) 0.7954(4) 0.5929(2) 0.0853(14) Uani 1 1 d . U . . .
C9 C 0.2913(5) 0.8043(4) 0.6439(2) 0.0930(15) Uani 1 1 d . U . . .
H9 H 0.3762 0.7643 0.6486 0.112 Uiso 1 1 calc R . . . .
C10 C 0.2146(6) 0.8718(4) 0.6876(2) 0.0971(16) Uani 1 1 d . U . . .
C11 C 0.0882(5) 0.9348(4) 0.6804(2) 0.0930(15) Uani 1 1 d . U . . .
C12 C 0.0434(5) 0.9272(4) 0.6285(2) 0.1020(17) Uani 1 1 d . U . . .
H12 H -0.0400 0.9705 0.6228 0.122 Uiso 1 1 calc R . . . .
C13 C 0.1171(6) 0.8586(4) 0.5853(2) 0.0939(16) Uani 1 1 d . U . . .
C14 C -0.0005(5) 0.9994(4) 0.7315(2) 0.1067(17) Uani 1 1 d . U . . .
H14A H 0.0483 1.0303 0.7535 0.128 Uiso 1 1 calc R . . . .
H14B H -0.0684 1.0610 0.7170 0.128 Uiso 1 1 calc R . . . .
C15 C -0.0595(5) 0.9245(4) 0.7709(2) 0.0912(15) Uani 1 1 d . U . . .
C16 C -0.0753(6) 0.9302(5) 0.8304(3) 0.1084(18) Uani 1 1 d . U . . .
C17 C -0.1217(5) 0.8564(5) 0.8641(2) 0.1137(19) Uani 1 1 d . U . . .
H17 H -0.1291 0.8616 0.9040 0.136 Uiso 1 1 calc R . . . .
C18 C -0.1579(5) 0.7750(5) 0.8416(2) 0.0989(16) Uani 1 1 d . U . . .
C19 C -0.1504(5) 0.7726(5) 0.7813(3) 0.0959(16) Uani 1 1 d . U . . .
C20 C -0.1001(5) 0.8459(4) 0.7478(2) 0.0957(16) Uani 1 1 d . U . . .
H20 H -0.0934 0.8420 0.7078 0.115 Uiso 1 1 calc R . . . .
C21 C -0.1957(5) 0.6888(4) 0.8802(2) 0.1132(18) Uani 1 1 d . U . . .
H21A H -0.2528 0.6619 0.8612 0.136 Uiso 1 1 calc R . . . .
H21B H -0.2432 0.7239 0.9157 0.136 Uiso 1 1 calc R . . . .
C22 C -0.0808(6) 0.5881(5) 0.8955(2) 0.0976(16) Uani 1 1 d . U . . .
C23 C -0.1020(6) 0.4988(5) 0.9267(2) 0.1011(17) Uani 1 1 d . U . . .
C24 C -0.0010(6) 0.4082(5) 0.9418(2) 0.1021(17) Uani 1 1 d . U . . .
H24 H -0.0182 0.3484 0.9622 0.123 Uiso 1 1 calc R . . . .
C25 C 0.1247(6) 0.4049(5) 0.9271(2) 0.0990(16) Uani 1 1 d . U . . .
C26 C 0.1470(6) 0.4957(5) 0.8967(2) 0.1064(17) Uani 1 1 d . U . . .
C27 C 0.0447(6) 0.5874(5) 0.8817(2) 0.1041(17) Uani 1 1 d . U . . .
H27 H 0.0612 0.6485 0.8622 0.125 Uiso 1 1 calc R . . . .
C28 C 0.2344(5) 0.3076(4) 0.9453(2) 0.1096(17) Uani 1 1 d . U . . .
H28A H 0.1990 0.2597 0.9714 0.132 Uiso 1 1 calc R . . . .
H28B H 0.2861 0.3360 0.9669 0.132 Uiso 1 1 calc R . . . .
C29 C 0.3219(5) 0.2372(4) 0.8966(2) 0.0912(15) Uani 1 1 d . U . . .
C30 C 0.4414(6) 0.1647(4) 0.9067(2) 0.0962(16) Uani 1 1 d . U . . .
C31 C 0.5232(5) 0.1026(4) 0.8629(2) 0.0986(16) Uani 1 1 d . U . . .
H31 H 0.6035 0.0554 0.8706 0.118 Uiso 1 1 calc R . . . .
C32 C 0.4893(5) 0.1083(4) 0.8076(2) 0.0861(14) Uani 1 1 d . U . . .
C33 C 0.3684(6) 0.1779(4) 0.7979(2) 0.0946(16) Uani 1 1 d . U . . .
C34 C 0.2871(5) 0.2404(4) 0.8413(2) 0.1026(17) Uani 1 1 d . U . . .
H34 H 0.2062 0.2865 0.8336 0.123 Uiso 1 1 calc R . . . .
C35 C 0.5816(5) 0.0426(4) 0.7585(2) 0.0993(16) Uani 1 1 d . U . . .
H35A H 0.6495 -0.0166 0.7746 0.119 Uiso 1 1 calc R . . . .
H35B H 0.5358 0.0081 0.7368 0.119 Uiso 1 1 calc R . . . .
C36 C 0.6403(5) 0.1145(4) 0.7182(2) 0.0846(14) Uani 1 1 d . U . . .
C37 C 0.6794(4) 0.1970(4) 0.7394(2) 0.0898(15) Uani 1 1 d . U . . .
H37 H 0.6718 0.2052 0.7792 0.108 Uiso 1 1 calc R . . . .
C38 C 0.7288(5) 0.2667(4) 0.7034(2) 0.0878(15) Uani 1 1 d . U . . .
C39 C 0.7374(4) 0.2589(4) 0.6436(2) 0.0802(14) Uani 1 1 d . U . . .
C40 C 0.7041(5) 0.1746(4) 0.6227(2) 0.0938(15) Uani 1 1 d . U . . .
H40 H 0.7138 0.1654 0.5830 0.113 Uiso 1 1 calc R . . . .
C41 C 0.6566(5) 0.1026(4) 0.6588(2) 0.0888(15) Uani 1 1 d . U . . .
C42 C 0.7710(4) 0.3459(4) 0.60332(18) 0.0869(14) Uani 1 1 d . U . . .
H42A H 0.8161 0.3107 0.5675 0.104 Uiso 1 1 calc R . . . .
H42B H 0.8289 0.3743 0.6207 0.104 Uiso 1 1 calc R . . . .
C43 C 0.2948(5) 0.5054(5) 0.6890(2) 0.123(2) Uani 1 1 d . U . . .
H43A H 0.3516 0.5188 0.7141 0.148 Uiso 1 1 calc R . . . .
H43B H 0.3174 0.4256 0.6843 0.148 Uiso 1 1 calc R . . . .
C44 C 0.1566(5) 0.5531(5) 0.7149(2) 0.151(2) Uani 1 1 d . U . . .
H44A H 0.1013 0.5407 0.6893 0.227 Uiso 1 1 calc GR . . . .
H44B H 0.1361 0.6318 0.7202 0.227 Uiso 1 1 calc GR . . . .
H44C H 0.1443 0.5170 0.7515 0.227 Uiso 1 1 calc GR . . . .
C45 C 0.7965(5) 0.5635(5) 0.4636(2) 0.1155(18) Uani 1 1 d . U . . .
H45A H 0.7873 0.6393 0.4732 0.139 Uiso 1 1 calc R . . . .
H45B H 0.7298 0.5657 0.4399 0.139 Uiso 1 1 calc R . . . .
C46 C 0.9279(5) 0.5088(5) 0.4313(2) 0.154(3) Uani 1 1 d . U . . .
H46A H 0.9381 0.5506 0.3963 0.231 Uiso 1 1 calc GR . . . .
H46B H 0.9359 0.4339 0.4220 0.231 Uiso 1 1 calc GR . . . .
H46C H 0.9931 0.5073 0.4550 0.231 Uiso 1 1 calc GR . . . .
C47 C 0.3781(6) 0.8247(5) 0.7507(2) 0.134(2) Uani 1 1 d . U . . .
H47A H 0.4362 0.8502 0.7229 0.161 Uiso 1 1 calc R . . . .
H47B H 0.3973 0.7452 0.7459 0.161 Uiso 1 1 calc R . . . .
C48 C 0.3966(6) 0.8469(5) 0.8113(2) 0.151(2) Uani 1 1 d . U . . .
H48A H 0.3679 0.9259 0.8172 0.226 Uiso 1 1 calc GR . . . .
H48B H 0.4860 0.8163 0.8166 0.226 Uiso 1 1 calc GR . . . .
H48C H 0.3476 0.8125 0.8387 0.226 Uiso 1 1 calc GR . . . .
C49 C -0.0599(6) 0.8796(5) 0.5330(2) 0.138(2) Uani 1 1 d . U . . .
H49A H -0.0969 0.9600 0.5362 0.166 Uiso 1 1 calc R . . . .
H49B H -0.0984 0.8451 0.5654 0.166 Uiso 1 1 calc R . . . .
C50 C -0.0870(5) 0.8439(5) 0.4776(2) 0.150(2) Uani 1 1 d . U . . .
H50A H -0.0451 0.8753 0.4457 0.225 Uiso 1 1 calc GR . . . .
H50B H -0.1780 0.8695 0.4756 0.225 Uiso 1 1 calc GR . . . .
H50C H -0.0552 0.7639 0.4758 0.225 Uiso 1 1 calc GR . . . .
C51 C 0.0112(8) 0.9996(6) 0.9035(3) 0.207(4) Uani 1 1 d D U . . .
H51A H 0.0849 0.9321 0.9015 0.248 Uiso 1 1 calc R . . . .
H51B H -0.0511 0.9894 0.9348 0.248 Uiso 1 1 calc R . . . .
C52 C 0.0512(7) 1.0920(6) 0.9162(3) 0.209(3) Uani 1 1 d . U . . .
H52A H 0.1160 1.1002 0.8864 0.314 Uiso 1 1 calc GR . . . .
H52B H 0.0855 1.0785 0.9527 0.314 Uiso 1 1 calc GR . . . .
H52C H -0.0213 1.1591 0.9180 0.314 Uiso 1 1 calc GR . . . .
C53 C -0.2148(6) 0.7105(5) 0.6989(3) 0.148(2) Uani 1 1 d . U . . .
H53A H -0.2677 0.7870 0.6925 0.178 Uiso 1 1 calc R . . . .
H53B H -0.1338 0.6978 0.6745 0.178 Uiso 1 1 calc R . . . .
C54 C -0.2787(7) 0.6354(6) 0.6829(3) 0.189(3) Uani 1 1 d . U . . .
H54A H -0.3034 0.6546 0.6447 0.284 Uiso 1 1 calc GR . . . .
H54B H -0.3539 0.6417 0.7098 0.284 Uiso 1 1 calc GR . . . .
H54C H -0.2213 0.5601 0.6837 0.284 Uiso 1 1 calc GR . . . .
C55 C 0.3111(7) 0.5636(7) 0.8488(3) 0.198(4) Uani 1 1 d . U . . .
H55A H 0.2825 0.6356 0.8671 0.237 Uiso 1 1 calc R . . . .
H55B H 0.2720 0.5720 0.8131 0.237 Uiso 1 1 calc R . . . .
C56 C 0.4551(7) 0.5248(7) 0.8356(3) 0.238(4) Uani 1 1 d . U . . .
H56A H 0.4806 0.5774 0.8095 0.357 Uiso 1 1 calc GR . . . .
H56B H 0.4831 0.4530 0.8180 0.357 Uiso 1 1 calc GR . . . .
H56C H 0.4934 0.5194 0.8707 0.357 Uiso 1 1 calc GR . . . .
C57 C -0.2588(7) 0.4197(7) 0.9769(4) 0.189(3) Uani 1 1 d D U . . .
H57A H -0.2264 0.4159 1.0139 0.227 Uiso 0.5 1 calc R . P A 1
H57B H -0.2217 0.3476 0.9589 0.227 Uiso 0.5 1 calc R . P A 1
H57C H -0.3384 0.4517 1.0017 0.227 Uiso 0.5 1 calc R . P B 2
H57D H -0.1908 0.3881 1.0014 0.227 Uiso 0.5 1 calc R . P B 2
C60 C 0.5944(6) 0.1016(6) 0.9748(2) 0.159(3) Uani 1 1 d . U . . .
H60A H 0.6571 0.1273 0.9501 0.191 Uiso 1 1 calc R . . . .
H60B H 0.6124 0.0227 0.9685 0.191 Uiso 1 1 calc R . . . .
C61 C 0.5991(6) 0.1221(6) 1.0387(2) 0.192(3) Uani 1 1 d . U . . .
H61A H 0.5723 0.2009 1.0450 0.289 Uiso 1 1 calc GR . . . .
H61B H 0.6853 0.0884 1.0483 0.289 Uiso 1 1 calc GR . . . .
H61C H 0.5427 0.0897 1.0628 0.289 Uiso 1 1 calc GR . . . .
C62 C 0.2163(6) 0.2047(6) 0.7313(3) 0.157(3) Uani 1 1 d D U . . .
H62A H 0.1686 0.2806 0.7429 0.188 Uiso 1 1 calc R . . . .
H62B H 0.1780 0.1552 0.7546 0.188 Uiso 1 1 calc R . . . .
C63 C 0.2043(6) 0.1932(5) 0.6688(2) 0.162(3) Uani 1 1 d . U . . .
H63A H 0.2628 0.2236 0.6449 0.242 Uiso 1 1 calc GR . . . .
H63B H 0.1179 0.2330 0.6611 0.242 Uiso 1 1 calc GR . . . .
H63C H 0.2244 0.1157 0.6605 0.242 Uiso 1 1 calc GR . . . .
C64 C 0.8093(7) 0.3299(6) 0.7797(3) 0.170(3) Uani 1 1 d D U . . .
H64A H 0.7354 0.3438 0.8088 0.204 Uiso 1 1 calc R . . . .
H64B H 0.8622 0.2526 0.7838 0.204 Uiso 1 1 calc R . . . .
C65 C 0.8830(7) 0.4028(6) 0.7886(3) 0.194(3) Uani 1 1 d D U . . .
H65A H 0.9464 0.3993 0.7559 0.291 Uiso 1 1 calc GR . . . .
H65B H 0.9250 0.3791 0.8229 0.291 Uiso 1 1 calc GR . . . .
H65C H 0.8264 0.4782 0.7928 0.291 Uiso 1 1 calc GR . . . .
C66 C 0.5794(7) 0.0259(5) 0.5858(3) 0.158(3) Uani 1 1 d . U . . .
H66A H 0.6457 0.0305 0.5552 0.190 Uiso 1 1 calc R . . . .
H66B H 0.5072 0.0941 0.5846 0.190 Uiso 1 1 calc R . . . .
C67 C 0.5378(7) -0.0716(6) 0.5767(3) 0.193(3) Uani 1 1 d . U . . .
H67A H 0.5340 -0.0778 0.5362 0.289 Uiso 1 1 calc GR . . . .
H67B H 0.4543 -0.0616 0.5974 0.289 Uiso 1 1 calc GR . . . .
H67C H 0.5981 -0.1384 0.5905 0.289 Uiso 1 1 calc GR . . . .
C59 C -0.4013(10) 0.4540(12) 0.9840(6) 0.211(7) Uiso 0.5 1 d D U P C 1
H59A H -0.4360 0.5295 0.9969 0.317 Uiso 0.5 1 calc GR . P C 1
H59B H -0.4295 0.4056 1.0120 0.317 Uiso 0.5 1 calc GR . P C 1
H59C H -0.4307 0.4489 0.9476 0.317 Uiso 0.5 1 calc GR . P C 1
C58 C -0.2711(16) 0.3315(12) 0.9430(6) 0.235(9) Uiso 0.5 1 d D U P C 2
H58A H -0.3539 0.3555 0.9291 0.352 Uiso 0.5 1 calc GR . P C 2
H58B H -0.2623 0.2654 0.9668 0.352 Uiso 0.5 1 calc GR . P C 2
H58C H -0.2052 0.3156 0.9107 0.352 Uiso 0.5 1 calc GR . P C 2

loop_
_atom_site_aniso_label
_atom_site_aniso_U_11
_atom_site_aniso_U_22
_atom_site_aniso_U_33
_atom_site_aniso_U_23
_atom_site_aniso_U_13
_atom_site_aniso_U_12
O1 0.084(3) 0.101(3) 0.102(3) 0.012(2) 0.001(2) -0.019(2)
O2 0.091(3) 0.123(3) 0.091(2) 0.022(2) -0.001(2) -0.038(2)
O3 0.112(3) 0.140(3) 0.113(3) -0.032(2) -0.028(2) -0.022(3)
O4 0.097(3) 0.120(3) 0.094(2) 0.000(2) -0.029(2) -0.013(2)
O5 0.234(5) 0.114(3) 0.132(3) -0.019(3) -0.061(3) -0.056(3)
O6 0.153(3) 0.115(3) 0.091(3) -0.007(2) -0.015(2) -0.056(3)
O7 0.123(3) 0.133(3) 0.134(3) 0.020(3) 0.004(3) -0.034(3)
O8 0.110(3) 0.139(4) 0.157(4) 0.035(3) -0.005(3) -0.028(3)
O9 0.150(4) 0.128(3) 0.087(2) 0.002(2) -0.037(2) -0.014(3)
O10 0.107(3) 0.190(4) 0.089(3) -0.017(2) -0.023(2) -0.021(3)
O11 0.180(4) 0.131(3) 0.087(3) 0.003(2) -0.028(2) -0.080(3)
O12 0.195(4) 0.102(3) 0.095(3) -0.003(2) -0.030(3) -0.061(3)
C1 0.075(3) 0.082(3) 0.069(3) -0.002(3) -0.009(3) -0.023(3)
C2 0.079(3) 0.078(3) 0.075(3) 0.010(3) -0.009(3) -0.022(3)
C3 0.081(3) 0.080(4) 0.073(3) -0.006(3) 0.000(3) -0.021(3)
C4 0.083(3) 0.078(3) 0.069(3) 0.000(3) -0.013(3) -0.023(3)
C5 0.089(3) 0.082(3) 0.071(3) 0.003(3) -0.010(3) -0.032(3)
C6 0.081(3) 0.087(4) 0.076(3) -0.003(3) -0.003(3) -0.032(3)
C7 0.103(4) 0.089(4) 0.079(3) -0.001(3) -0.019(3) -0.012(3)
C8 0.099(4) 0.072(3) 0.085(3) 0.003(3) -0.018(3) -0.024(3)
C9 0.090(4) 0.091(4) 0.094(3) -0.005(3) -0.017(3) -0.020(3)
C10 0.105(4) 0.094(4) 0.091(4) -0.001(3) -0.023(3) -0.025(3)
C11 0.100(4) 0.074(4) 0.101(4) -0.006(3) -0.012(3) -0.022(3)
C12 0.104(4) 0.088(4) 0.104(4) 0.000(3) -0.024(3) -0.013(3)
C13 0.103(4) 0.087(4) 0.085(3) 0.005(3) -0.020(3) -0.018(3)
C14 0.119(4) 0.081(4) 0.111(4) -0.014(3) -0.008(3) -0.019(3)
C15 0.094(4) 0.076(4) 0.091(4) -0.014(3) -0.017(3) -0.005(3)
C16 0.134(5) 0.086(4) 0.101(4) -0.009(3) -0.030(4) -0.022(4)
C17 0.146(5) 0.095(4) 0.090(4) -0.013(3) -0.018(4) -0.020(4)
C18 0.105(4) 0.083(4) 0.091(4) -0.002(3) -0.018(3) -0.005(3)
C19 0.106(4) 0.085(4) 0.089(4) -0.013(3) -0.019(3) -0.016(3)
C20 0.102(4) 0.090(4) 0.086(4) -0.006(3) -0.015(3) -0.015(3)
C21 0.116(4) 0.112(4) 0.092(4) -0.003(3) -0.013(3) -0.010(3)
C22 0.107(4) 0.100(4) 0.074(4) -0.001(3) -0.006(3) -0.019(3)
C23 0.102(4) 0.114(4) 0.079(4) -0.008(3) -0.001(3) -0.026(3)
C24 0.125(4) 0.095(4) 0.078(4) -0.001(3) -0.010(3) -0.024(3)
C25 0.110(4) 0.095(4) 0.075(4) -0.006(3) -0.006(3) -0.012(3)
C26 0.107(4) 0.107(4) 0.091(4) 0.003(3) -0.003(3) -0.019(3)
C27 0.114(4) 0.098(4) 0.090(4) 0.009(3) -0.004(3) -0.025(3)
C28 0.121(4) 0.101(4) 0.090(4) -0.004(3) -0.013(3) -0.012(3)
C29 0.107(4) 0.082(4) 0.077(3) 0.006(3) -0.012(3) -0.022(3)
C30 0.114(4) 0.088(4) 0.082(3) 0.005(3) -0.022(3) -0.022(3)
C31 0.108(4) 0.088(4) 0.091(3) 0.009(3) -0.016(3) -0.019(3)
C32 0.097(4) 0.076(4) 0.083(3) 0.007(3) -0.012(3) -0.025(3)
C33 0.103(4) 0.105(4) 0.070(3) 0.003(3) -0.020(3) -0.023(3)
C34 0.096(4) 0.116(4) 0.081(3) -0.003(3) -0.014(3) -0.011(3)
C35 0.107(4) 0.086(4) 0.096(3) -0.001(3) -0.002(3) -0.023(3)
C36 0.091(4) 0.077(4) 0.079(3) 0.004(3) -0.017(3) -0.016(3)
C37 0.098(4) 0.094(4) 0.074(3) 0.005(3) -0.018(3) -0.024(3)
C38 0.088(4) 0.087(4) 0.085(3) -0.002(3) -0.017(3) -0.020(3)
C39 0.080(4) 0.078(3) 0.074(3) 0.002(3) -0.012(3) -0.014(3)
C40 0.108(4) 0.085(4) 0.077(3) -0.002(3) -0.015(3) -0.014(3)
C41 0.105(4) 0.071(4) 0.084(3) -0.004(3) -0.016(3) -0.018(3)
C42 0.084(3) 0.094(4) 0.078(3) -0.002(3) -0.011(3) -0.022(3)
C43 0.102(4) 0.149(5) 0.109(4) 0.005(4) 0.014(4) -0.038(4)
C44 0.112(5) 0.200(7) 0.127(5) -0.004(4) 0.023(4) -0.044(4)
C45 0.120(5) 0.141(5) 0.096(4) 0.018(4) -0.003(3) -0.063(4)
C46 0.098(5) 0.254(8) 0.106(4) 0.026(5) 0.004(4) -0.062(5)
C47 0.135(5) 0.148(6) 0.123(5) -0.016(4) -0.042(4) -0.038(4)
C48 0.184(6) 0.176(6) 0.114(4) -0.015(4) -0.046(4) -0.075(5)
C49 0.114(5) 0.175(6) 0.123(5) -0.019(4) -0.033(4) -0.033(4)
C50 0.133(5) 0.169(6) 0.149(5) -0.010(4) -0.048(4) -0.037(4)
C51 0.310(11) 0.174(7) 0.186(7) -0.005(6) -0.112(7) -0.114(7)
C52 0.278(10) 0.181(7) 0.206(7) -0.041(6) -0.079(7) -0.098(7)
C53 0.206(7) 0.155(6) 0.107(4) -0.015(4) -0.039(4) -0.080(5)
C54 0.242(8) 0.166(7) 0.190(7) -0.006(5) -0.098(6) -0.081(6)
C55 0.129(6) 0.258(9) 0.196(7) 0.104(6) -0.027(5) -0.063(6)
C56 0.119(6) 0.317(11) 0.244(9) 0.097(8) -0.011(6) -0.047(6)
C57 0.141(7) 0.199(8) 0.219(8) 0.038(7) 0.002(6) -0.058(6)
C60 0.165(6) 0.182(7) 0.123(5) 0.010(5) -0.061(5) -0.029(5)
C61 0.214(7) 0.253(8) 0.123(5) 0.014(5) -0.085(5) -0.069(6)
C62 0.148(6) 0.222(7) 0.114(5) 0.008(5) -0.051(4) -0.066(5)
C63 0.193(7) 0.182(6) 0.116(4) -0.007(4) -0.073(5) -0.046(5)
C64 0.252(8) 0.189(7) 0.114(5) -0.007(5) -0.054(5) -0.120(6)
C65 0.247(9) 0.202(8) 0.170(6) -0.012(5) -0.079(6) -0.100(7)
C66 0.229(8) 0.148(6) 0.133(5) -0.001(4) -0.067(5) -0.090(5)
C67 0.301(9) 0.201(7) 0.146(6) 0.009(5) -0.071(6) -0.160(7)

loop_
_atom_type_symbol
_atom_type_description
_atom_type_scat_dispersion_real
_atom_type_scat_dispersion_imag
_atom_type_scat_source
C C 0.0030 0.0010 'International Tables Vol C Tables 4.2.6.8 and 6.1.1.4'
H H 0.0000 0.0000 'International Tables Vol C Tables 4.2.6.8 and 6.1.1.4'
O O 0.0110 0.0060 'International Tables Vol C Tables 4.2.6.8 and 6.1.1.4'

loop_
_geom_angle_atom_site_label_1
_geom_angle_atom_site_label_2
_geom_angle_atom_site_label_3
_geom_angle
C3 O1 C43 117.7(4)
C6 O2 C45 117.2(4)
C47 O3 C10 119.1(5)
C13 O4 C49 116.4(4)
C51 O5 C16 121.5(5)
C19 O6 C53 116.3(5)
C23 O7 C57 117.2(5)
C55 O8 C26 122.0(5)
C30 O9 C60 117.8(5)
C62 O10 C33 120.4(5)
C38 O11 C64 116.2(4)
C66 O12 C41 119.6(4)
C2 C1 C6 118.2(5)
C2 C1 C42 121.4(4)
C6 C1 C42 120.4(5)
C1 C2 H2 118.8
C1 C2 C3 122.5(4)
C3 C2 H2 118.8
O1 C3 C2 124.4(5)
O1 C3 C4 115.8(5)
C2 C3 C4 119.8(5)
C3 C4 C7 120.4(5)
C5 C4 C3 117.6(5)
C5 C4 C7 121.9(4)
C4 C5 H5 118.6
C4 C5 C6 122.8(5)
C6 C5 H5 118.6
O2 C6 C1 115.8(5)
O2 C6 C5 125.0(5)
C5 C6 C1 119.2(5)
C4 C7 H7A 107.7
C4 C7 H7B 107.7
H7A C7 H7B 107.1
C8 C7 C4 118.4(4)
C8 C7 H7A 107.7
C8 C7 H7B 107.7
C9 C8 C7 121.4(5)
C9 C8 C13 119.2(5)
C13 C8 C7 119.2(5)
C8 C9 H9 119.6
C10 C9 C8 120.9(5)
C10 C9 H9 119.6
O3 C10 C11 115.4(5)
C9 C10 O3 124.4(5)
C9 C10 C11 120.2(5)
C10 C11 C14 119.7(5)
C12 C11 C10 117.9(5)
C12 C11 C14 122.1(5)
C11 C12 H12 118.7
C13 C12 C11 122.6(6)
C13 C12 H12 118.7
O4 C13 C8 116.3(5)
O4 C13 C12 124.6(5)
C12 C13 C8 119.2(5)
C11 C14 H14A 109.4
C11 C14 H14B 109.4
H14A C14 H14B 108.0
C15 C14 C11 111.4(4)
C15 C14 H14A 109.4
C15 C14 H14B 109.4
C16 C15 C14 123.0(6)
C20 C15 C14 120.5(5)
C20 C15 C16 116.5(6)
C15 C16 O5 116.0(6)
C17 C16 O5 123.1(6)
C17 C16 C15 120.8(6)
C16 C17 H17 118.5
C16 C17 C18 123.1(6)
C18 C17 H17 118.5
C17 C18 C19 116.9(6)
C17 C18 C21 121.0(6)
C19 C18 C21 122.0(6)
O6 C19 C18 116.9(6)
O6 C19 C20 123.8(5)
C20 C19 C18 119.2(6)
C15 C20 C19 123.3(5)
C15 C20 H20 118.3
C19 C20 H20 118.3
C18 C21 H21A 108.8
C18 C21 H21B 108.8
C18 C21 C22 113.8(5)
H21A C21 H21B 107.7
C22 C21 H21A 108.8
C22 C21 H21B 108.8
C23 C22 C21 120.0(6)
C23 C22 C27 118.2(6)
C27 C22 C21 121.7(6)
C22 C23 O7 114.7(6)
C22 C23 C24 121.3(6)
C24 C23 O7 124.0(6)
C23 C24 H24 119.4
C25 C24 C23 121.3(6)
C25 C24 H24 119.4
C24 C25 C26 117.9(6)
C24 C25 C28 121.0(6)
C26 C25 C28 121.1(6)
O8 C26 C25 115.4(6)
O8 C26 C27 123.8(6)
C25 C26 C27 120.8(6)
C22 C27 C26 120.6(6)
C22 C27 H27 119.7
C26 C27 H27 119.7
C25 C28 H28A 108.4
C25 C28 H28B 108.4
C25 C28 C29 115.7(4)
H28A C28 H28B 107.4
C29 C28 H28A 108.4
C29 C28 H28B 108.4
C30 C29 C28 120.0(5)
C30 C29 C34 117.1(5)
C34 C29 C28 122.9(5)
O9 C30 C29 114.4(5)
C31 C30 O9 124.7(5)
C31 C30 C29 120.9(5)
C30 C31 H31 119.2
C30 C31 C32 121.7(5)
C32 C31 H31 119.2
C31 C32 C33 117.5(5)
C31 C32 C35 121.7(5)
C33 C32 C35 120.7(5)
O10 C33 C32 115.2(5)
C34 C33 O10 123.8(5)
C34 C33 C32 120.9(5)
C29 C34 H34 119.1
C33 C34 C29 121.8(5)
C33 C34 H34 119.1
C32 C35 H35A 109.1
C32 C35 H35B 109.1
H35A C35 H35B 107.8
C36 C35 C32 112.5(4)
C36 C35 H35A 109.1
C36 C35 H35B 109.1
C37 C36 C35 120.8(5)
C41 C36 C35 121.8(5)
C41 C36 C37 117.4(5)
C36 C37 H37 119.0
C38 C37 C36 122.0(5)
C38 C37 H37 119.0
O11 C38 C37 122.9(5)
O11 C38 C39 116.8(5)
C37 C38 C39 120.3(5)
C38 C39 C42 121.3(5)
C40 C39 C38 117.6(5)
C40 C39 C42 121.0(5)
C39 C40 H40 118.9
C39 C40 C41 122.3(5)
C41 C40 H40 118.9
O12 C41 C36 116.7(5)
O12 C41 C40 123.0(5)
C36 C41 C40 120.3(5)
C1 C42 H42A 108.9
C1 C42 H42B 108.9
C39 C42 C1 113.5(4)
C39 C42 H42A 108.9
C39 C42 H42B 108.9
H42A C42 H42B 107.7
O1 C43 H43A 110.3
O1 C43 H43B 110.3
O1 C43 C44 107.1(5)
H43A C43 H43B 108.5
C44 C43 H43A 110.3
C44 C43 H43B 110.3
C43 C44 H44A 109.5
C43 C44 H44B 109.5
C43 C44 H44C 109.5
H44A C44 H44B 109.5
H44A C44 H44C 109.5
H44B C44 H44C 109.5
O2 C45 H45A 110.2
O2 C45 H45B 110.2
O2 C45 C46 107.5(5)
H45A C45 H45B 108.5
C46 C45 H45A 110.2
C46 C45 H45B 110.2
C45 C46 H46A 109.5
C45 C46 H46B 109.5
C45 C46 H46C 109.5
H46A C46 H46B 109.5
H46A C46 H46C 109.5
H46B C46 H46C 109.5
O3 C47 H47A 109.8
O3 C47 H47B 109.8
O3 C47 C48 109.2(5)
H47A C47 H47B 108.3
C48 C47 H47A 109.8
C48 C47 H47B 109.8
C47 C48 H48A 109.5
C47 C48 H48B 109.5
C47 C48 H48C 109.5
H48A C48 H48B 109.5
H48A C48 H48C 109.5
H48B C48 H48C 109.5
O4 C49 H49A 109.9
O4 C49 H49B 109.9
O4 C49 C50 109.1(5)
H49A C49 H49B 108.3
C50 C49 H49A 109.9
C50 C49 H49B 109.9
C49 C50 H50A 109.5
C49 C50 H50B 109.5
C49 C50 H50C 109.5
H50A C50 H50B 109.5
H50A C50 H50C 109.5
H50B C50 H50C 109.5
O5 C51 H51A 109.1
O5 C51 H51B 109.1
O5 C51 C52 112.6(7)
H51A C51 H51B 107.8
C52 C51 H51A 109.1
C52 C51 H51B 109.1
C51 C52 H52A 109.5
C51 C52 H52B 109.5
C51 C52 H52C 109.5
H52A C52 H52B 109.5
H52A C52 H52C 109.5
H52B C52 H52C 109.5
O6 C53 H53A 109.4
O6 C53 H53B 109.4
H53A C53 H53B 108.0
C54 C53 O6 111.3(6)
C54 C53 H53A 109.4
C54 C53 H53B 109.4
C53 C54 H54A 109.5
C53 C54 H54B 109.5
C53 C54 H54C 109.5
H54A C54 H54B 109.5
H54A C54 H54C 109.5
H54B C54 H54C 109.5
O8 C55 H55A 109.6
O8 C55 H55B 109.6
O8 C55 C56 110.1(6)
H55A C55 H55B 108.2
C56 C55 H55A 109.6
C56 C55 H55B 109.6
C55 C56 H56A 109.5
C55 C56 H56B 109.5
C55 C56 H56C 109.5
H56A C56 H56B 109.5
H56A C56 H56C 109.5
H56B C56 H56C 109.5
O7 C57 H57A 111.0
O7 C57 H57B 111.0
O7 C57 H57C 109.4
O7 C57 H57D 109.4
O7 C57 C59 103.8(9)
O7 C57 C58 111.3(10)
H57A C57 H57B 109.0
H57C C57 H57D 108.0
C59 C57 H57A 111.0
C59 C57 H57B 111.0
C58 C57 H57C 109.4
C58 C57 H57D 109.4
O9 C60 H60A 110.5
O9 C60 H60B 110.5
O9 C60 C61 106.0(5)
H60A C60 H60B 108.7
C61 C60 H60A 110.5
C61 C60 H60B 110.5
C60 C61 H61A 109.5
C60 C61 H61B 109.5
C60 C61 H61C 109.5
H61A C61 H61B 109.5
H61A C61 H61C 109.5
H61B C61 H61C 109.5
O10 C62 H62A 109.0
O10 C62 H62B 109.0
O10 C62 C63 112.9(5)
H62A C62 H62B 107.8
C63 C62 H62A 109.0
C63 C62 H62B 109.0
C62 C63 H63A 109.5
C62 C63 H63B 109.5
C62 C63 H63C 109.5
H63A C63 H63B 109.5
H63A C63 H63C 109.5
H63B C63 H63C 109.5
O11 C64 H64A 109.5
O11 C64 H64B 109.5
H64A C64 H64B 108.1
C65 C64 O11 110.6(6)
C65 C64 H64A 109.5
C65 C64 H64B 109.5
C64 C65 H65A 109.5
C64 C65 H65B 109.5
C64 C65 H65C 109.5
H65A C65 H65B 109.5
H65A C65 H65C 109.5
H65B C65 H65C 109.5
O12 C66 H66A 109.7
O12 C66 H66B 109.7
O12 C66 C67 110.0(5)
H66A C66 H66B 108.2
C67 C66 H66A 109.7
C67 C66 H66B 109.7
C66 C67 H67A 109.5
C66 C67 H67B 109.5
C66 C67 H67C 109.5
H67A C67 H67B 109.5
H67A C67 H67C 109.5
H67B C67 H67C 109.5
C57 C59 H59A 109.5
C57 C59 H59B 109.5
C57 C59 H59C 109.5
H59A C59 H59B 109.5
H59A C59 H59C 109.5
H59B C59 H59C 109.5
C57 C58 H58A 109.5
C57 C58 H58B 109.5
C57 C58 H58C 109.5
H58A C58 H58B 109.5
H58A C58 H58C 109.5
H58B C58 H58C 109.5

loop_
_geom_bond_atom_site_label_1
_geom_bond_atom_site_label_2
_geom_bond_distance
O1 C3 1.370(5)
O1 C43 1.416(5)
O2 C6 1.364(5)
O2 C45 1.428(5)
O3 C10 1.387(5)
O3 C47 1.377(5)
O4 C13 1.363(5)
O4 C49 1.431(5)
O5 C16 1.393(6)
O5 C51 1.356(5)
O6 C19 1.369(6)
O6 C53 1.447(6)
O7 C23 1.385(6)
O7 C57 1.450(7)
O8 C26 1.371(6)
O8 C55 1.349(6)
O9 C30 1.377(5)
O9 C60 1.409(6)
O10 C33 1.378(5)
O10 C62 1.350(5)
O11 C38 1.370(5)
O11 C64 1.428(6)
O12 C41 1.380(6)
O12 C66 1.379(5)
C1 C2 1.372(5)
C1 C6 1.399(5)
C1 C42 1.517(5)
C2 H2 0.9300
C2 C3 1.381(5)
C3 C4 1.401(5)
C4 C5 1.377(5)
C4 C7 1.510(5)
C5 H5 0.9300
C5 C6 1.386(6)
C7 H7A 0.9700
C7 H7B 0.9700
C7 C8 1.505(6)
C8 C9 1.388(6)
C8 C13 1.394(6)
C9 H9 0.9300
C9 C10 1.381(6)
C10 C11 1.394(6)
C11 C12 1.387(6)
C11 C14 1.533(6)
C12 H12 0.9300
C12 C13 1.367(6)
C14 H14A 0.9700
C14 H14B 0.9700
C14 C15 1.521(6)
C15 C16 1.381(6)
C15 C20 1.377(6)
C16 C17 1.368(7)
C17 H17 0.9300
C17 C18 1.373(7)
C18 C19 1.401(6)
C18 C21 1.503(6)
C19 C20 1.384(6)
C20 H20 0.9300
C21 H21A 0.9700
C21 H21B 0.9700
C21 C22 1.543(6)
C22 C23 1.375(7)
C22 C27 1.384(6)
C23 C24 1.382(7)
C24 H24 0.9300
C24 C25 1.378(6)
C25 C26 1.387(7)
C25 C28 1.507(6)
C26 C27 1.397(6)
C27 H27 0.9300
C28 H28A 0.9700
C28 H28B 0.9700
C28 C29 1.519(6)
C29 C30 1.383(6)
C29 C34 1.388(6)
C30 C31 1.372(6)
C31 H31 0.9300
C31 C32 1.379(6)
C32 C33 1.381(6)
C32 C35 1.521(6)
C33 C34 1.365(6)
C34 H34 0.9300
C35 H35A 0.9700
C35 H35B 0.9700
C35 C36 1.504(6)
C36 C37 1.392(6)
C36 C41 1.384(6)
C37 H37 0.9300
C37 C38 1.375(6)
C38 C39 1.394(6)
C39 C40 1.371(6)
C39 C42 1.512(6)
C40 H40 0.9300
C40 C41 1.385(6)
C42 H42A 0.9700
C42 H42B 0.9700
C43 H43A 0.9700
C43 H43B 0.9700
C43 C44 1.510(6)
C44 H44A 0.9600
C44 H44B 0.9600
C44 H44C 0.9600
C45 H45A 0.9700
C45 H45B 0.9700
C45 C46 1.515(6)
C46 H46A 0.9600
C46 H46B 0.9600
C46 H46C 0.9600
C47 H47A 0.9700
C47 H47B 0.9700
C47 C48 1.510(6)
C48 H48A 0.9600
C48 H48B 0.9600
C48 H48C 0.9600
C49 H49A 0.9700
C49 H49B 0.9700
C49 C50 1.491(6)
C50 H50A 0.9600
C50 H50B 0.9600
C50 H50C 0.9600
C51 H51A 0.9700
C51 H51B 0.9700
C51 C52 1.438(8)
C52 H52A 0.9600
C52 H52B 0.9600
C52 H52C 0.9600
C53 H53A 0.9700
C53 H53B 0.9700
C53 C54 1.446(7)
C54 H54A 0.9600
C54 H54B 0.9600
C54 H54C 0.9600
C55 H55A 0.9700
C55 H55B 0.9700
C55 C56 1.505(8)
C56 H56A 0.9600
C56 H56B 0.9600
C56 H56C 0.9600
C57 H57A 0.9700
C57 H57B 0.9700
C57 H57C 0.9700
C57 H57D 0.9700
C57 C59 1.485(8)
C57 C58 1.459(9)
C60 H60A 0.9700
C60 H60B 0.9700
C60 C61 1.540(7)
C61 H61A 0.9600
C61 H61B 0.9600
C61 H61C 0.9600
C62 H62A 0.9700
C62 H62B 0.9700
C62 C63 1.501(6)
C63 H63A 0.9600
C63 H63B 0.9600
C63 H63C 0.9600
C64 H64A 0.9700
C64 H64B 0.9700
C64 C65 1.456(5)
C65 H65A 0.9600
C65 H65B 0.9600
C65 H65C 0.9600
C66 H66A 0.9700
C66 H66B 0.9700
C66 C67 1.487(7)
C67 H67A 0.9600
C67 H67B 0.9600
C67 H67C 0.9600
C59 H59A 0.9600
C59 H59B 0.9600
C59 H59C 0.9600
C58 H58A 0.9600
C58 H58B 0.9600
C58 H58C 0.9600
